data_4071227
loop_
_publ_author_name
'Bleeke, John R.'
'Thananatthanachon, Todsapon'
'Rath, Nigam P.'

_publ_section_title
;
 Silapentadienyl&#x2212;Iridium&#x2212;Phosphine Chemistry(1)
;
_journal_issue 11
_journal_name_full Organometallics
_journal_page_first 2436
_journal_paper_doi 10.1021/om800041b
_journal_volume 27
_journal_year 2008
_chemical_formula_sum 'C20 H49 Cl Ir O P3 Si'
_chemical_formula_weight 654.24
_chemical_name_systematic
; 
 ? 
;
_space_group_IT_number 14
_symmetry_cell_setting monoclinic
_symmetry_space_group_name_Hall '-P 2yn'
_symmetry_space_group_name_H-M 'P 1 21/n 1'
_atom_sites_solution_hydrogens geom
_atom_sites_solution_primary direct
_atom_sites_solution_secondary difmap
_audit_creation_method SHELXL-97
_cell_angle_alpha 90.00
_cell_angle_beta 104.074(4)
_cell_angle_gamma 90.00
_cell_formula_units_Z 4
_cell_length_a 9.3183(7)
_cell_length_b 18.2326(15)
_cell_length_c 17.2933(15)
_cell_measurement_reflns_used 9863
_cell_measurement_temperature 100(2)
_cell_measurement_theta_max 36.07
_cell_measurement_theta_min 2.54
_cell_volume 2849.9(4)
_computing_cell_refinement 'Bruker-Apex II'
_computing_data_collection 'Bruker-Apex II'
_computing_data_reduction Bruker-SAINT
_computing_molecular_graphics 'Bruker-SHELXTL (Sheldrick, 2006)'
_computing_publication_material 'Bruker-SHELXTL (Sheldrick, 2006)'
_computing_structure_refinement 'Bruker-SHELXTL (Sheldrick, 2006)'
_computing_structure_solution 'Bruker-SHELXTL (Sheldrick, 2006)'
_diffrn_ambient_temperature 100(2)
_diffrn_measured_fraction_theta_full 0.999
_diffrn_measured_fraction_theta_max 0.999
_diffrn_measurement_device_type 'CCD area detector'
_diffrn_measurement_method 'phi and omega scans'
_diffrn_radiation_monochromator graphite
_diffrn_radiation_source 'fine-focus sealed tube'
_diffrn_radiation_type MoK\a
_diffrn_radiation_wavelength 0.71073
_diffrn_reflns_av_R_equivalents 0.0524
_diffrn_reflns_av_sigmaI/netI 0.0370
_diffrn_reflns_limit_h_max 10
_diffrn_reflns_limit_h_min -15
_diffrn_reflns_limit_k_max 29
_diffrn_reflns_limit_k_min -30
_diffrn_reflns_limit_l_max 28
_diffrn_reflns_limit_l_min -26
_diffrn_reflns_number 115902
_diffrn_reflns_theta_full 36.32
_diffrn_reflns_theta_max 36.32
_diffrn_reflns_theta_min 3.02
_exptl_absorpt_coefficient_mu 4.998
_exptl_absorpt_correction_T_max 0.4479
_exptl_absorpt_correction_T_min 0.3488
_exptl_absorpt_correction_type numerical
_exptl_absorpt_process_details 'sadabs v2007/2'
_exptl_crystal_colour colourless
_exptl_crystal_density_diffrn 1.525
_exptl_crystal_density_meas ?
_exptl_crystal_density_method 'not measured'
_exptl_crystal_description rectangular
_exptl_crystal_F_000 1320
_exptl_crystal_size_max 0.34
_exptl_crystal_size_mid 0.21
_exptl_crystal_size_min 0.19
_refine_diff_density_max 1.137
_refine_diff_density_min -1.344
_refine_diff_density_rms 0.135
_refine_ls_extinction_method none
_refine_ls_goodness_of_fit_ref 1.038
_refine_ls_hydrogen_treatment mixed
_refine_ls_matrix_type full
_refine_ls_number_parameters 263
_refine_ls_number_reflns 13806
_refine_ls_number_restraints 0
_refine_ls_restrained_S_all 1.038
_refine_ls_R_factor_all 0.0387
_refine_ls_R_factor_gt 0.0256
_refine_ls_shift/su_max 0.007
_refine_ls_shift/su_mean 0.000
_refine_ls_structure_factor_coef Fsqd
_refine_ls_weighting_details 'calc w=1/[\s^2^(Fo^2^)+(0.0229P)^2^+0.1476P] where P=(Fo^2^+2Fc^2^)/3'
_refine_ls_weighting_scheme calc
_refine_ls_wR_factor_gt 0.0505
_refine_ls_wR_factor_ref 0.0534
_reflns_number_gt 11155
_reflns_number_total 13806
_reflns_threshold_expression >2sigma(I)
_cod_data_source_file om800041b-file003.cif
_cod_data_source_block j16907_(compound_fac-5-acetone)
_cod_depositor_comments
;
The following automatic conversions were performed:

'_symmetry_cell_setting' value 'Monoclinic' changed to 'monoclinic'
according to /home/saulius/struct/CIF-dictionaries/cif_core.dic
dictionary named 'cif_core.dic' version 2.4.1 from 2010-06-29.

Automatic conversion script
Id: cif_fix_values 1715 2011-07-08 13:25:40Z adriana 

The following automatic conversions were performed:

'_exptl_crystal_density_meas' value 'no' was changed to '?' - the
value is perceived as not measured.

Automatic conversion script
Id: cif_fix_values 3008 2015-01-20 13:52:24Z robertas 
;
_cod_original_sg_symbol_H-M P2(1)/n
_cod_database_code 4071227

loop_
_symmetry_equiv_pos_as_xyz
'x, y, z'
'-x+1/2, y+1/2, -z+1/2'
'-x, -y, -z'
'x-1/2, -y-1/2, z-1/2'

loop_
_atom_site_label
_atom_site_type_symbol
_atom_site_fract_x
_atom_site_fract_y
_atom_site_fract_z
_atom_site_U_iso_or_equiv
_atom_site_adp_type
_atom_site_occupancy
_atom_site_symmetry_multiplicity
_atom_site_calc_flag
_atom_site_refinement_flags
Ir1 Ir 0.228120(6) 0.868791(3) 0.153986(4) 0.01159(2) Uani 1 1 d .
Cl1 Cl -0.03543(6) 0.71838(3) 0.19312(3) 0.03300(12) Uani 1 1 d .
P1 P 0.12685(5) 0.90225(3) 0.25782(3) 0.01630(9) Uani 1 1 d .
P2 P 0.39574(5) 0.96628(3) 0.15750(3) 0.01461(8) Uani 1 1 d .
P3 P 0.40785(5) 0.78617(3) 0.22079(3) 0.01827(9) Uani 1 1 d .
Si1 Si 0.05160(6) 0.77638(3) 0.10570(3) 0.01807(10) Uani 1 1 d .
C1 C 0.2464(2) 0.87321(10) -0.17090(12) 0.0202(4) Uani 1 1 d .
H1A H 0.1744 0.9111 -0.1827 0.024 Uiso 1 1 calc R
H1B H 0.2897 0.8550 -0.2114 0.024 Uiso 1 1 calc R
C2 C 0.28679(19) 0.84534(10) -0.09696(11) 0.0167(3) Uani 1 1 d .
C3 C 0.22248(18) 0.87178(9) -0.03146(11) 0.0144(3) Uani 1 1 d .
C4 C 0.27264(18) 0.84522(10) 0.04306(10) 0.0144(3) Uani 1 1 d .
H4 H 0.3440 0.8074 0.0461 0.017 Uiso 1 1 calc R
C5 C 0.4015(2) 0.78519(11) -0.08091(12) 0.0251(4) Uani 1 1 d .
H6A H 0.4310 0.7735 -0.1302 0.038 Uiso 1 1 calc R
H6B H 0.3598 0.7414 -0.0619 0.038 Uiso 1 1 calc R
H6C H 0.4882 0.8016 -0.0403 0.038 Uiso 1 1 calc R
C6 C 0.10379(19) 0.92923(10) -0.05424(11) 0.0187(3) Uani 1 1 d .
H5A H 0.0643 0.9408 -0.0080 0.028 Uiso 1 1 calc R
H5B H 0.0239 0.9107 -0.0977 0.028 Uiso 1 1 calc R
H5C H 0.1458 0.9737 -0.0719 0.028 Uiso 1 1 calc R
C7 C 0.1096(2) 0.69344(11) 0.05575(14) 0.0296(5) Uani 1 1 d .
H7A H 0.0269 0.6588 0.0418 0.044 Uiso 1 1 calc R
H7B H 0.1938 0.6697 0.0922 0.044 Uiso 1 1 calc R
H7C H 0.1383 0.7087 0.0073 0.044 Uiso 1 1 calc R
C8 C -0.1258(2) 0.80534(12) 0.03507(13) 0.0270(4) Uani 1 1 d .
H8A H -0.1050 0.8235 -0.0144 0.040 Uiso 1 1 calc R
H8B H -0.1720 0.8444 0.0596 0.040 Uiso 1 1 calc R
H8C H -0.1930 0.7633 0.0232 0.040 Uiso 1 1 calc R
C11 C 0.1589(2) 0.84968(12) 0.34989(12) 0.0260(4) Uani 1 1 d .
H11A H 0.1032 0.8716 0.3854 0.039 Uiso 1 1 calc R
H11B H 0.2647 0.8501 0.3761 0.039 Uiso 1 1 calc R
H11C H 0.1260 0.7990 0.3378 0.039 Uiso 1 1 calc R
C12 C -0.0746(2) 0.90694(12) 0.23122(13) 0.0260(4) Uani 1 1 d .
H12A H -0.1154 0.8579 0.2169 0.039 Uiso 1 1 calc R
H12B H -0.1075 0.9401 0.1857 0.039 Uiso 1 1 calc R
H12C H -0.1092 0.9254 0.2767 0.039 Uiso 1 1 calc R
C13 C 0.1649(2) 0.99466(11) 0.29821(14) 0.0290(5) Uani 1 1 d .
H13A H 0.1435 1.0303 0.2545 0.044 Uiso 1 1 calc R
H13B H 0.2693 0.9984 0.3267 0.044 Uiso 1 1 calc R
H13C H 0.1024 1.0049 0.3351 0.044 Uiso 1 1 calc R
C21 C 0.4983(2) 1.00925(12) 0.25041(12) 0.0269(4) Uani 1 1 d .
H21A H 0.5898 1.0309 0.2423 0.040 Uiso 1 1 calc R
H21B H 0.5226 0.9721 0.2926 0.040 Uiso 1 1 calc R
H21C H 0.4374 1.0477 0.2660 0.040 Uiso 1 1 calc R
C22 C 0.3191(2) 1.04712(10) 0.10202(13) 0.0250(4) Uani 1 1 d .
H22A H 0.3984 1.0826 0.1025 0.037 Uiso 1 1 calc R
H22B H 0.2451 1.0692 0.1266 0.037 Uiso 1 1 calc R
H22C H 0.2722 1.0334 0.0469 0.037 Uiso 1 1 calc R
C23 C 0.5478(2) 0.94583(11) 0.11146(13) 0.0247(4) Uani 1 1 d .
H23A H 0.5078 0.9294 0.0565 0.037 Uiso 1 1 calc R
H23B H 0.6097 0.9070 0.1417 0.037 Uiso 1 1 calc R
H23C H 0.6076 0.9901 0.1115 0.037 Uiso 1 1 calc R
C31 C 0.5539(2) 0.82056(12) 0.30280(13) 0.0270(4) Uani 1 1 d .
H31A H 0.5097 0.8441 0.3424 0.041 Uiso 1 1 calc R
H31B H 0.6139 0.8564 0.2824 0.041 Uiso 1 1 calc R
H31C H 0.6167 0.7797 0.3277 0.041 Uiso 1 1 calc R
C32 C 0.5203(2) 0.74049(12) 0.16195(14) 0.0299(5) Uani 1 1 d .
H32A H 0.5728 0.7774 0.1381 0.045 Uiso 1 1 calc R
H32B H 0.4561 0.7115 0.1196 0.045 Uiso 1 1 calc R
H32C H 0.5921 0.7081 0.1966 0.045 Uiso 1 1 calc R
C33 C 0.3502(2) 0.70681(11) 0.27022(14) 0.0288(5) Uani 1 1 d .
H33A H 0.4361 0.6755 0.2918 0.043 Uiso 1 1 calc R
H33B H 0.2758 0.6789 0.2317 0.043 Uiso 1 1 calc R
H33C H 0.3078 0.7235 0.3138 0.043 Uiso 1 1 calc R
O1 O 0.1201(2) 1.04468(11) 0.58031(12) 0.0586(6) Uani 1 1 d .
C1S C 0.1903(3) 0.99284(14) 0.56629(14) 0.0342(5) Uani 1 1 d .
C2S C 0.1539(3) 0.91705(15) 0.58507(18) 0.0488(7) Uani 1 1 d .
H2S1 H 0.0874 0.9182 0.6211 0.073 Uiso 1 1 calc R
H2S2 H 0.2450 0.8910 0.6108 0.073 Uiso 1 1 calc R
H2S3 H 0.1051 0.8916 0.5357 0.073 Uiso 1 1 calc R
C3S C 0.3159(3) 1.00183(16) 0.52744(15) 0.0451(6) Uani 1 1 d .
H3S1 H 0.3327 1.0541 0.5200 0.068 Uiso 1 1 calc R
H3S2 H 0.2919 0.9772 0.4755 0.068 Uiso 1 1 calc R
H3S3 H 0.4055 0.9800 0.5613 0.068 Uiso 1 1 calc R
H1 H 0.103(2) 0.9231(12) 0.1057(13) 0.028(6) Uiso 1 1 d .

loop_
_atom_site_aniso_label
_atom_site_aniso_U_11
_atom_site_aniso_U_22
_atom_site_aniso_U_33
_atom_site_aniso_U_23
_atom_site_aniso_U_13
_atom_site_aniso_U_12
Ir1 0.00994(3) 0.01052(3) 0.01415(3) 0.00137(2) 0.00260(2) 0.00066(2)
Cl1 0.0338(3) 0.0328(3) 0.0336(3) 0.0049(2) 0.0106(2) -0.0102(2)
P1 0.0161(2) 0.0175(2) 0.0164(2) 0.00120(18) 0.00592(17) 0.00014(17)
P2 0.01161(18) 0.0142(2) 0.0180(2) 0.00014(17) 0.00346(16) -0.00146(15)
P3 0.0163(2) 0.0158(2) 0.0210(2) 0.00324(18) 0.00123(18) 0.00421(16)
Si1 0.0164(2) 0.0151(2) 0.0216(3) 0.0008(2) 0.00250(19) -0.00336(18)
C1 0.0202(8) 0.0227(9) 0.0193(9) -0.0054(7) 0.0077(7) -0.0054(7)
C2 0.0134(7) 0.0168(8) 0.0210(9) -0.0048(7) 0.0064(6) -0.0036(6)
C3 0.0119(6) 0.0137(7) 0.0181(8) -0.0020(6) 0.0046(6) 0.0004(6)
C4 0.0129(7) 0.0119(7) 0.0190(8) -0.0012(6) 0.0052(6) 0.0003(6)
C5 0.0236(9) 0.0282(10) 0.0253(10) -0.0059(8) 0.0093(8) 0.0075(8)
C6 0.0184(8) 0.0213(9) 0.0163(8) 0.0019(7) 0.0039(7) 0.0049(7)
C7 0.0339(11) 0.0196(10) 0.0353(12) -0.0053(9) 0.0084(9) -0.0056(8)
C8 0.0200(9) 0.0288(11) 0.0283(11) 0.0035(9) -0.0016(8) -0.0076(8)
C11 0.0253(10) 0.0347(11) 0.0188(10) 0.0060(8) 0.0071(8) 0.0012(8)
C12 0.0186(8) 0.0341(12) 0.0272(11) 0.0018(9) 0.0093(8) 0.0031(8)
C13 0.0358(11) 0.0237(10) 0.0330(12) -0.0057(9) 0.0188(10) -0.0028(9)
C21 0.0279(10) 0.0287(11) 0.0234(10) -0.0029(8) 0.0052(8) -0.0120(8)
C22 0.0201(9) 0.0182(9) 0.0350(12) 0.0070(8) 0.0037(8) -0.0020(7)
C23 0.0156(8) 0.0259(10) 0.0345(12) -0.0028(9) 0.0098(8) -0.0046(7)
C31 0.0226(9) 0.0262(10) 0.0274(11) 0.0036(9) -0.0035(8) 0.0037(8)
C32 0.0260(10) 0.0301(11) 0.0337(12) 0.0056(9) 0.0076(9) 0.0155(8)
C33 0.0307(10) 0.0186(9) 0.0343(12) 0.0122(9) 0.0024(9) 0.0039(8)
O1 0.0770(15) 0.0466(12) 0.0566(13) -0.0040(10) 0.0249(11) 0.0203(11)
C1S 0.0416(13) 0.0363(13) 0.0255(11) 0.0007(10) 0.0097(10) 0.0027(10)
C2S 0.0535(17) 0.0424(16) 0.0543(18) 0.0150(13) 0.0204(14) 0.0026(13)
C3S 0.0513(16) 0.0538(17) 0.0333(14) -0.0043(12) 0.0163(12) -0.0116(13)

loop_
_atom_type_symbol
_atom_type_description
_atom_type_scat_dispersion_real
_atom_type_scat_dispersion_imag
_atom_type_scat_source
C C 0.0033 0.0016 'International Tables Vol C Tables 4.2.6.8 and 6.1.1.4'
H H 0.0000 0.0000 'International Tables Vol C Tables 4.2.6.8 and 6.1.1.4'
O O 0.0106 0.0060 'International Tables Vol C Tables 4.2.6.8 and 6.1.1.4'
Si Si 0.0817 0.0704 'International Tables Vol C Tables 4.2.6.8 and 6.1.1.4'
P P 0.1023 0.0942 'International Tables Vol C Tables 4.2.6.8 and 6.1.1.4'
Cl Cl 0.1484 0.1585 'International Tables Vol C Tables 4.2.6.8 and 6.1.1.4'
Ir Ir -1.4442 7.9887 'International Tables Vol C Tables 4.2.6.8 and 6.1.1.4'

loop_
_geom_angle_atom_site_label_1
_geom_angle_atom_site_label_2
_geom_angle_atom_site_label_3
_geom_angle
C4 Ir1 P1 166.83(5)
C4 Ir1 P3 92.44(5)
P1 Ir1 P3 99.517(18)
C4 Ir1 P2 84.33(5)
P1 Ir1 P2 100.056(17)
P3 Ir1 P2 94.735(18)
C4 Ir1 Si1 78.85(5)
P1 Ir1 Si1 94.728(18)
P3 Ir1 Si1 93.939(19)
P2 Ir1 Si1 161.362(18)
C4 Ir1 H1 86.0(8)
P1 Ir1 H1 81.9(8)
P3 Ir1 H1 177.8(8)
P2 Ir1 H1 86.6(8)
Si1 Ir1 H1 84.3(8)
C11 P1 C12 100.68(10)
C11 P1 C13 100.14(10)
C12 P1 C13 98.38(10)
C11 P1 Ir1 122.08(7)
C12 P1 Ir1 114.05(7)
C13 P1 Ir1 117.65(7)
C22 P2 C23 100.58(10)
C22 P2 C21 99.85(10)
C23 P2 C21 100.08(10)
C22 P2 Ir1 115.29(7)
C23 P2 Ir1 114.49(7)
C21 P2 Ir1 123.08(7)
C31 P3 C33 99.06(10)
C31 P3 C32 99.74(10)
C33 P3 C32 99.96(10)
C31 P3 Ir1 118.21(7)
C33 P3 Ir1 119.00(7)
C32 P3 Ir1 117.18(7)
C8 Si1 C7 103.47(10)
C8 Si1 Cl1 99.92(7)
C7 Si1 Cl1 97.26(7)
C8 Si1 Ir1 117.20(7)
C7 Si1 Ir1 118.81(7)
Cl1 Si1 Ir1 116.75(3)
C2 C1 H1A 120.0
C2 C1 H1B 120.0
H1A C1 H1B 120.0
C1 C2 C3 122.15(17)
C1 C2 C5 118.19(16)
C3 C2 C5 119.66(17)
C4 C3 C2 120.10(16)
C4 C3 C6 124.19(16)
C2 C3 C6 115.70(16)
C3 C4 Ir1 134.29(13)
C3 C4 H4 112.9
Ir1 C4 H4 112.9
C2 C5 H6A 109.5
C2 C5 H6B 109.5
H6A C5 H6B 109.5
C2 C5 H6C 109.5
H6A C5 H6C 109.5
H6B C5 H6C 109.5
C3 C6 H5A 109.5
C3 C6 H5B 109.5
H5A C6 H5B 109.5
C3 C6 H5C 109.5
H5A C6 H5C 109.5
H5B C6 H5C 109.5
Si1 C7 H7A 109.5
Si1 C7 H7B 109.5
H7A C7 H7B 109.5
Si1 C7 H7C 109.5
H7A C7 H7C 109.5
H7B C7 H7C 109.5
Si1 C8 H8A 109.5
Si1 C8 H8B 109.5
H8A C8 H8B 109.5
Si1 C8 H8C 109.5
H8A C8 H8C 109.5
H8B C8 H8C 109.5
P1 C11 H11A 109.5
P1 C11 H11B 109.5
H11A C11 H11B 109.5
P1 C11 H11C 109.5
H11A C11 H11C 109.5
H11B C11 H11C 109.5
P1 C12 H12A 109.5
P1 C12 H12B 109.5
H12A C12 H12B 109.5
P1 C12 H12C 109.5
H12A C12 H12C 109.5
H12B C12 H12C 109.5
P1 C13 H13A 109.5
P1 C13 H13B 109.5
H13A C13 H13B 109.5
P1 C13 H13C 109.5
H13A C13 H13C 109.5
H13B C13 H13C 109.5
P2 C21 H21A 109.5
P2 C21 H21B 109.5
H21A C21 H21B 109.5
P2 C21 H21C 109.5
H21A C21 H21C 109.5
H21B C21 H21C 109.5
P2 C22 H22A 109.5
P2 C22 H22B 109.5
H22A C22 H22B 109.5
P2 C22 H22C 109.5
H22A C22 H22C 109.5
H22B C22 H22C 109.5
P2 C23 H23A 109.5
P2 C23 H23B 109.5
H23A C23 H23B 109.5
P2 C23 H23C 109.5
H23A C23 H23C 109.5
H23B C23 H23C 109.5
P3 C31 H31A 109.5
P3 C31 H31B 109.5
H31A C31 H31B 109.5
P3 C31 H31C 109.5
H31A C31 H31C 109.5
H31B C31 H31C 109.5
P3 C32 H32A 109.5
P3 C32 H32B 109.5
H32A C32 H32B 109.5
P3 C32 H32C 109.5
H32A C32 H32C 109.5
H32B C32 H32C 109.5
P3 C33 H33A 109.5
P3 C33 H33B 109.5
H33A C33 H33B 109.5
P3 C33 H33C 109.5
H33A C33 H33C 109.5
H33B C33 H33C 109.5
O1 C1S C2S 121.6(2)
O1 C1S C3S 121.8(2)
C2S C1S C3S 116.6(2)
C1S C2S H2S1 109.5
C1S C2S H2S2 109.5
H2S1 C2S H2S2 109.5
C1S C2S H2S3 109.5
H2S1 C2S H2S3 109.5
H2S2 C2S H2S3 109.5
C1S C3S H3S1 109.5
C1S C3S H3S2 109.5
H3S1 C3S H3S2 109.5
C1S C3S H3S3 109.5
H3S1 C3S H3S3 109.5
H3S2 C3S H3S3 109.5

loop_
_geom_bond_atom_site_label_1
_geom_bond_atom_site_label_2
_geom_bond_distance
Ir1 C4 2.1033(17)
Ir1 P1 2.3046(5)
Ir1 P3 2.3383(5)
Ir1 P2 2.3573(5)
Ir1 Si1 2.3609(5)
Ir1 H1 1.60(2)
Cl1 Si1 2.1582(7)
P1 C11 1.820(2)
P1 C12 1.8225(19)
P1 C13 1.825(2)
P2 C22 1.8083(19)
P2 C23 1.8247(19)
P2 C21 1.834(2)
P3 C31 1.822(2)
P3 C33 1.827(2)
P3 C32 1.829(2)
Si1 C8 1.877(2)
Si1 C7 1.885(2)
C1 C2 1.342(3)
C1 H1A 0.9500
C1 H1B 0.9500
C2 C3 1.485(2)
C2 C5 1.509(3)
C3 C4 1.349(3)
C3 C6 1.504(2)
C4 H4 0.9500
C5 H6A 0.9800
C5 H6B 0.9800
C5 H6C 0.9800
C6 H5A 0.9800
C6 H5B 0.9800
C6 H5C 0.9800
C7 H7A 0.9800
C7 H7B 0.9800
C7 H7C 0.9800
C8 H8A 0.9800
C8 H8B 0.9800
C8 H8C 0.9800
C11 H11A 0.9800
C11 H11B 0.9800
C11 H11C 0.9800
C12 H12A 0.9800
C12 H12B 0.9800
C12 H12C 0.9800
C13 H13A 0.9800
C13 H13B 0.9800
C13 H13C 0.9800
C21 H21A 0.9800
C21 H21B 0.9800
C21 H21C 0.9800
C22 H22A 0.9800
C22 H22B 0.9800
C22 H22C 0.9800
C23 H23A 0.9800
C23 H23B 0.9800
C23 H23C 0.9800
C31 H31A 0.9800
C31 H31B 0.9800
C31 H31C 0.9800
C32 H32A 0.9800
C32 H32B 0.9800
C32 H32C 0.9800
C33 H33A 0.9800
C33 H33B 0.9800
C33 H33C 0.9800
O1 C1S 1.207(3)
C1S C2S 1.478(4)
C1S C3S 1.494(3)
C2S H2S1 0.9800
C2S H2S2 0.9800
C2S H2S3 0.9800
C3S H3S1 0.9800
C3S H3S2 0.9800
C3S H3S3 0.9800

loop_
_geom_torsion_atom_site_label_1
_geom_torsion_atom_site_label_2
_geom_torsion_atom_site_label_3
_geom_torsion_atom_site_label_4
_geom_torsion
C4 Ir1 P1 C11 139.3(2)
P3 Ir1 P1 C11 -15.60(9)
P2 Ir1 P1 C11 -112.19(9)
Si1 Ir1 P1 C11 79.20(9)
C4 Ir1 P1 C12 18.0(2)
P3 Ir1 P1 C12 -136.88(8)
P2 Ir1 P1 C12 126.53(8)
Si1 Ir1 P1 C12 -42.08(8)
C4 Ir1 P1 C13 -96.4(2)
P3 Ir1 P1 C13 108.66(9)
P2 Ir1 P1 C13 12.07(9)
Si1 Ir1 P1 C13 -156.53(9)
C4 Ir1 P2 C22 81.37(9)
P1 Ir1 P2 C22 -86.09(8)
P3 Ir1 P2 C22 173.36(8)
Si1 Ir1 P2 C22 55.89(10)
C4 Ir1 P2 C23 -34.63(9)
P1 Ir1 P2 C23 157.91(8)
P3 Ir1 P2 C23 57.36(8)
Si1 Ir1 P2 C23 -60.11(10)
C4 Ir1 P2 C21 -156.38(10)
P1 Ir1 P2 C21 36.16(9)
P3 Ir1 P2 C21 -64.40(9)
Si1 Ir1 P2 C21 178.13(9)
C4 Ir1 P3 C31 123.39(10)
P1 Ir1 P3 C31 -62.16(8)
P2 Ir1 P3 C31 38.88(8)
Si1 Ir1 P3 C31 -157.63(8)
C4 Ir1 P3 C33 -116.50(10)
P1 Ir1 P3 C33 57.95(9)
P2 Ir1 P3 C33 158.99(9)
Si1 Ir1 P3 C33 -37.52(9)
C4 Ir1 P3 C32 3.96(10)
P1 Ir1 P3 C32 178.41(9)
P2 Ir1 P3 C32 -80.55(9)
Si1 Ir1 P3 C32 82.94(9)
C4 Ir1 Si1 C8 -82.78(9)
P1 Ir1 Si1 C8 85.61(8)
P3 Ir1 Si1 C8 -174.49(8)
P2 Ir1 Si1 C8 -56.90(10)
C4 Ir1 Si1 C7 42.79(10)
P1 Ir1 Si1 C7 -148.83(9)
P3 Ir1 Si1 C7 -48.93(9)
P2 Ir1 Si1 C7 68.66(10)
C4 Ir1 Si1 Cl1 158.81(6)
P1 Ir1 Si1 Cl1 -32.81(3)
P3 Ir1 Si1 Cl1 67.10(3)
P2 Ir1 Si1 Cl1 -175.32(4)
C1 C2 C3 C4 -176.10(17)
C5 C2 C3 C4 3.9(3)
C1 C2 C3 C6 2.9(2)
C5 C2 C3 C6 -177.15(16)
C2 C3 C4 Ir1 175.77(13)
C6 C3 C4 Ir1 -3.1(3)
P1 Ir1 C4 C3 28.6(4)
P3 Ir1 C4 C3 -176.16(17)
P2 Ir1 C4 C3 -81.64(17)
Si1 Ir1 C4 C3 90.30(18)
